data_1570738
loop_
_publ_author_name
'Morteza Najarian, Amin'
'Dinic, Filip'
'Chen, Hao'
'Sabatini, Randy'
'Zheng, Chao'
'Lough, Alan J.'
'Maris, Thierry'
'Saidaminov, Makhsud I.'
'Garcia de Arquer, F. Pelayo'
'Voznyy, Oleksandr'
'Hoogland, Sjoerd'
'Sargent, Edward H.'

_publ_section_title
;
 Homomeric Chains of intermolecular bonds scaffold octahedral germanium
 perovskites
;
_journal_name_full Nature
_journal_page_first 328
_journal_page_last 335
_journal_paper_doi 10.1038/s41586-023-06209-y
_journal_volume 620
_journal_year 2023
_chemical_absolute_configuration ad
_chemical_formula_moiety '3(C H3 N H3), 3(Ge I3)'
_chemical_formula_sum 'C3 H18 Ge3 I9 N3'
_chemical_formula_weight 1456.07
_chemical_name_common 'Methylammonium tris(iodo)-germanium'
_space_group_crystal_system trigonal
_space_group_IT_number 160
_space_group_name_Hall 'R 3 -2"'
_space_group_name_H-M_alt 'R 3 m :H'
_atom_sites_solution_hydrogens .
_audit_creation_method SHELXL-2018/3
_cell_angle_alpha 90
_cell_angle_beta 90
_cell_angle_gamma 120
_cell_formula_units_Z 1
_cell_length_a 8.4602(10)
_cell_length_b 8.4602(10)
_cell_length_c 11.0201(16)
_cell_measurement_reflns_used 513
_cell_measurement_temperature 296(2)
_cell_measurement_theta_max 21.89
_cell_measurement_theta_min 3.34
_cell_volume 683.09(15)
_computing_cell_refinement APEX3
_computing_data_collection 'APEX3 (Bruker, 2018)'
_computing_data_reduction 'SAINT (Bruker, 2014)'
_computing_molecular_graphics 'PLATON (Spek, 2009)'
_computing_publication_material 'SHELXTL (Sheldrick, 2008)'
_computing_structure_refinement 'SHELXL-2018/3 (Sheldrick, 2015b)'
_computing_structure_solution 'SHELXT 2014/5 (Sheldrick, 2015a)'
_diffrn_ambient_temperature 296(2)
_diffrn_measured_fraction_theta_full 0.988
_diffrn_measured_fraction_theta_max 0.980
_diffrn_measurement_device_type 'Bruker Kappa APEX-DUO CCD'
_diffrn_measurement_method '\f and \w scans'
_diffrn_radiation_type MoK\a
_diffrn_radiation_wavelength 0.71073
_diffrn_reflns_av_R_equivalents 0.0395
_diffrn_reflns_av_unetI/netI 0.0463
_diffrn_reflns_Laue_measured_fraction_full 0.988
_diffrn_reflns_Laue_measured_fraction_max 0.980
_diffrn_reflns_limit_h_max 12
_diffrn_reflns_limit_h_min -12
_diffrn_reflns_limit_k_max 11
_diffrn_reflns_limit_k_min -11
_diffrn_reflns_limit_l_max 14
_diffrn_reflns_limit_l_min -15
_diffrn_reflns_number 1965
_diffrn_reflns_point_group_measured_fraction_full 0.985
_diffrn_reflns_point_group_measured_fraction_max 0.923
_diffrn_reflns_theta_full 25.242
_diffrn_reflns_theta_max 31.503
_diffrn_reflns_theta_min 3.339
_diffrn_source 'sealed tube with Bruker Triumph monochromator'
_exptl_absorpt_coefficient_mu 13.441
_exptl_absorpt_correction_T_max 0.7463
_exptl_absorpt_correction_T_min 0.6232
_exptl_absorpt_correction_type multi-scan
_exptl_absorpt_process_details 'SADABS (Kause et al., 2015)'
_exptl_crystal_colour red
_exptl_crystal_density_diffrn 3.540
_exptl_crystal_description Shard
_exptl_crystal_F_000 630
_exptl_crystal_size_max 0.040
_exptl_crystal_size_mid 0.020
_exptl_crystal_size_min 0.010
_refine_diff_density_max 0.693
_refine_diff_density_min -1.060
_refine_diff_density_rms 0.174
_refine_ls_abs_structure_details
; 
 Flack x determined using 157 quotients [(I+)-(I-)]/[(I+)+(I-)] 
 (Parsons, Flack and Wagner, Acta Cryst. B69 (2013) 249-259). 
;
_refine_ls_abs_structure_Flack 0.09(5)
_refine_ls_extinction_coef .
_refine_ls_extinction_method none
_refine_ls_goodness_of_fit_ref 1.078
_refine_ls_hydrogen_treatment undef
_refine_ls_matrix_type full
_refine_ls_number_parameters 15
_refine_ls_number_reflns 550
_refine_ls_number_restraints 1
_refine_ls_restrained_S_all 1.077
_refine_ls_R_factor_all 0.0680
_refine_ls_R_factor_gt 0.0338
_refine_ls_shift/su_max 0.000
_refine_ls_shift/su_mean 0.000
_refine_ls_structure_factor_coef Fsqd
_refine_ls_weighting_details 'w=1/[\s^2^(Fo^2^)+(0.0156P)^2^] where P=(Fo^2^+2Fc^2^)/3'
_refine_ls_weighting_scheme calc
_refine_ls_wR_factor_gt 0.0472
_refine_ls_wR_factor_ref 0.0543
_reflns_Friedel_coverage 0.864
_reflns_Friedel_fraction_full 0.982
_reflns_Friedel_fraction_max 0.864
_reflns_number_gt 391
_reflns_number_total 550
_reflns_threshold_expression 'I > 2\s(I)'
_cod_data_source_file 14-MAGeI3.cif
_cod_data_source_block ma
_cod_original_cell_volume 683.09(19)
_cod_original_sg_symbol_H-M 'R 3 m'
_cod_database_code 1570738

loop_
_space_group_symop_id
_space_group_symop_operation_xyz
1 'x, y, z'
2 '-y, x-y, z'
3 '-x+y, -x, z'
4 '-y, -x, z'
5 '-x+y, y, z'
6 'x, x-y, z'
7 'x+2/3, y+1/3, z+1/3'
8 '-y+2/3, x-y+1/3, z+1/3'
9 '-x+y+2/3, -x+1/3, z+1/3'
10 '-y+2/3, -x+1/3, z+1/3'
11 '-x+y+2/3, y+1/3, z+1/3'
12 'x+2/3, x-y+1/3, z+1/3'
13 'x+1/3, y+2/3, z+2/3'
14 '-y+1/3, x-y+2/3, z+2/3'
15 '-x+y+1/3, -x+2/3, z+2/3'
16 '-y+1/3, -x+2/3, z+2/3'
17 '-x+y+1/3, y+2/3, z+2/3'
18 'x+1/3, x-y+2/3, z+2/3'

loop_
_atom_site_label
_atom_site_type_symbol
_atom_site_fract_x
_atom_site_fract_y
_atom_site_fract_z
_atom_site_U_iso_or_equiv
_atom_site_adp_type
_atom_site_occupancy
_atom_site_site_symmetry_order
_atom_site_calc_flag
_atom_site_refinement_flags_posn
_atom_site_refinement_flags_adp
_atom_site_refinement_flags_occupancy
_atom_site_disorder_assembly
_atom_site_disorder_group
I1 I 0.49498(7) 0.50502(7) 0.4364(6) 0.0576(4) Uani 1 2 d S T P . .
Ge1 Ge 0.333333 0.666667 0.5614(6) 0.0284(6) Uani 1 6 d S T P . .
N1 N 0.333333 0.666667 0.151(7) 0.25(3) Uiso 1 6 d S . P . .
C1 C 0.276(18) 0.638(9) 0.027(6) 0.16(5) Uiso 0.3333 2 d S . P . .

loop_
_atom_site_aniso_label
_atom_site_aniso_U_11
_atom_site_aniso_U_22
_atom_site_aniso_U_33
_atom_site_aniso_U_23
_atom_site_aniso_U_13
_atom_site_aniso_U_12
I1 0.0669(5) 0.0669(5) 0.0582(7) -0.0107(2) 0.0107(2) 0.0479(5)
Ge1 0.0299(8) 0.0299(8) 0.0252(15) 0.000 0.000 0.0150(4)

loop_
_atom_type_symbol
_atom_type_description
_atom_type_scat_dispersion_real
_atom_type_scat_dispersion_imag
_atom_type_scat_source
C C 0.0033 0.0016 'International Tables Vol C Tables 4.2.6.8 and 6.1.1.4'
H H 0.0000 0.0000 'International Tables Vol C Tables 4.2.6.8 and 6.1.1.4'
N N 0.0061 0.0033 'International Tables Vol C Tables 4.2.6.8 and 6.1.1.4'
Ge Ge 0.1547 1.8001 'International Tables Vol C Tables 4.2.6.8 and 6.1.1.4'
I I -0.4742 1.8119 'International Tables Vol C Tables 4.2.6.8 and 6.1.1.4'

loop_
_geom_angle_atom_site_label_1
_geom_angle_atom_site_label_2
_geom_angle_atom_site_label_3
_geom_angle
_geom_angle_site_symmetry_1
_geom_angle_site_symmetry_3
I1 Ge1 I1 96.96(6) . 3_565
I1 Ge1 I1 96.96(6) . 2_665
I1 Ge1 I1 96.95(6) 3_565 2_665
C1 N1 C1 30(9) 3_565 2_665
C1 N1 C1 30(9) 3_565 .
C1 N1 C1 30(9) 2_665 .
C1 C1 C1 60.00(4) 3_565 2_665
C1 C1 N1 75(5) 3_565 .
C1 C1 N1 75(5) 2_665 .

loop_
_geom_bond_atom_site_label_1
_geom_bond_atom_site_label_2
_geom_bond_distance
_geom_bond_site_symmetry_2
I1 Ge1 2.7399(15) .
N1 C1 1.42(8) 3_565
N1 C1 1.42(8) 2_665
N1 C1 1.42(8) .
C1 C1 0.7(2) 3_565
C1 C1 0.7(2) 2_665

loop_
_geom_torsion_atom_site_label_1
_geom_torsion_atom_site_label_2
_geom_torsion_atom_site_label_3
_geom_torsion_atom_site_label_4
_geom_torsion
_geom_torsion_site_symmetry_1
_geom_torsion_site_symmetry_2
_geom_torsion_site_symmetry_3
_geom_torsion_site_symmetry_4
C1 N1 C1 C1 -62.3(15) 2_665 . . 3_565
C1 N1 C1 C1 62.3(15) 3_565 . . 2_665
